data_2221353
loop_
_publ_author_name
'Qiu, Ya'
'Chen, Ying'
'Xia, Peng'

_publ_section_title
;11\b,17a\a-Dihydroxy-17a\b-methyl-<small>D</small>-homoandrosta-1,4-diene-3,17-dione
 monohydrate
;
_journal_coeditor_code GK2193
_journal_issue 4
_journal_name_full 'Acta Crystallographica Section E'
_journal_page_first o935
_journal_paper_doi 10.1107/S1600536809010770
_journal_volume 65
_journal_year 2009
_chemical_formula_iupac 'C21 H28 O4, H2 O'
_chemical_formula_moiety 'C21 H28 O4, H2 O'
_chemical_formula_sum 'C21 H30 O5'
_chemical_formula_weight 362.45
_chemical_name_systematic
;
11\b,17a\a-Dihydroxy-17a\b-methyl-D-homoandrosta-1,4-diene-3,17-dione
monohydrate
;
_space_group_IT_number 4
_symmetry_cell_setting monoclinic
_symmetry_space_group_name_Hall 'P 2yb'
_symmetry_space_group_name_H-M 'P 1 21 1'
_atom_sites_solution_hydrogens geom
_atom_sites_solution_primary direct
_atom_sites_solution_secondary difmap
_audit_creation_method SHELXL-97
_cell_angle_alpha 90.00
_cell_angle_beta 103.797(4)
_cell_angle_gamma 90.00
_cell_formula_units_Z 2
_cell_length_a 6.641(2)
_cell_length_b 18.642(6)
_cell_length_c 8.017(3)
_cell_measurement_reflns_used 1024
_cell_measurement_temperature 293(2)
_cell_measurement_theta_max 27.054
_cell_measurement_theta_min 2.836
_cell_volume 963.9(6)
_computing_cell_refinement 'SAINT (Bruker, 2000)'
_computing_data_collection 'SMART (Bruker, 2000)'
_computing_data_reduction 'SAINT (Bruker, 2000)'
_computing_molecular_graphics 'SHELXTL (Sheldrick, 2008b)'
_computing_publication_material 'SHELXTL (Sheldrick, 2008b)'
_computing_structure_refinement 'SHELXL97 (Sheldrick, 2008)'
_computing_structure_solution 'SHELXS97 (Sheldrick, 2008)'
_diffrn_ambient_temperature 293(2)
_diffrn_measured_fraction_theta_full 0.992
_diffrn_measured_fraction_theta_max 0.992
_diffrn_measurement_device_type 'Bruker SMART APEX CCD area-detector'
_diffrn_measurement_method '\f and \w'
_diffrn_radiation_monochromator graphite
_diffrn_radiation_source 'fine-focus sealed tube'
_diffrn_radiation_type MoK\a
_diffrn_radiation_wavelength 0.71073
_diffrn_reflns_av_R_equivalents 0.0340
_diffrn_reflns_av_sigmaI/netI 0.0459
_diffrn_reflns_limit_h_max 8
_diffrn_reflns_limit_h_min -8
_diffrn_reflns_limit_k_max 23
_diffrn_reflns_limit_k_min -23
_diffrn_reflns_limit_l_max 6
_diffrn_reflns_limit_l_min -10
_diffrn_reflns_number 4866
_diffrn_reflns_theta_full 27.10
_diffrn_reflns_theta_max 27.10
_diffrn_reflns_theta_min 2.84
_exptl_absorpt_coefficient_mu 0.088
_exptl_absorpt_correction_T_max 0.9870
_exptl_absorpt_correction_T_min 0.9784
_exptl_absorpt_correction_type multi-scan
_exptl_absorpt_process_details '(SADABS; Sheldrick, 2008a)'
_exptl_crystal_colour colorless
_exptl_crystal_density_diffrn 1.249
_exptl_crystal_density_method 'not measured'
_exptl_crystal_description plate
_exptl_crystal_F_000 392
_exptl_crystal_size_max 0.25
_exptl_crystal_size_mid 0.20
_exptl_crystal_size_min 0.15
_refine_diff_density_max 0.236
_refine_diff_density_min -0.146
_refine_ls_extinction_method none
_refine_ls_goodness_of_fit_ref 0.973
_refine_ls_hydrogen_treatment mixed
_refine_ls_matrix_type full
_refine_ls_number_parameters 254
_refine_ls_number_reflns 2182
_refine_ls_number_restraints 5
_refine_ls_restrained_S_all 0.974
_refine_ls_R_factor_all 0.0532
_refine_ls_R_factor_gt 0.0420
_refine_ls_shift/su_max 0.000
_refine_ls_shift/su_mean 0.000
_refine_ls_structure_factor_coef Fsqd
_refine_ls_weighting_details 'calc w=1/[\s^2^(Fo^2^)+(0.0626P)^2^] where P=(Fo^2^+2Fc^2^)/3'
_refine_ls_weighting_scheme calc
_refine_ls_wR_factor_gt 0.0993
_refine_ls_wR_factor_ref 0.1044
_reflns_number_gt 1778
_reflns_number_total 2182
_reflns_threshold_expression I>2\s(I)
_cod_data_source_file gk2193.cif
_cod_data_source_block I
_cod_original_sg_symbol_H-M 'P 21'
_cod_database_code 2221353
_cod_database_fobs_code 2221353

loop_
_symmetry_equiv_pos_as_xyz
'x, y, z'
'-x, y+1/2, -z'

loop_
_atom_site_type_symbol
_atom_site_label
_atom_site_fract_x
_atom_site_fract_y
_atom_site_fract_z
_atom_site_U_iso_or_equiv
_atom_site_adp_type
_atom_site_calc_flag
_atom_site_refinement_flags
_atom_site_occupancy
_atom_site_disorder_assembly
_atom_site_disorder_group
O O1 0.1926(4) 0.41488(11) 0.9326(3) 0.0555(5) Uani d . 1 . .
O O2 0.6229(3) 0.61548(11) 0.4180(3) 0.0509(5) Uani d D 1 . .
H H2X 0.691(4) 0.6524(13) 0.440(4) 0.055(10) Uiso d D 1 . .
O O3 0.1121(4) 0.77632(12) -0.2435(3) 0.0583(6) Uani d . 1 . .
O O4 -0.0063(3) 0.78258(11) 0.1395(3) 0.0499(5) Uani d D 1 . .
H H4X -0.050(4) 0.8214(11) 0.102(4) 0.039(8) Uiso d D 1 . .
O O5 0.8509(4) 0.74238(15) 0.4291(4) 0.0686(7) Uani d D 1 . .
H H5Y 0.936(5) 0.756(3) 0.523(4) 0.089(15) Uiso d D 1 . .
H H5X 0.894(6) 0.750(2) 0.340(4) 0.086(14) Uiso d D 1 . .
C C1 0.4634(4) 0.52002(13) 0.6909(4) 0.0427(6) Uani d . 1 . .
H H1 0.5753 0.5514 0.7111 0.051 Uiso calc R 1 . .
C C2 0.4114(4) 0.49166(14) 0.8260(4) 0.0433(6) Uani d . 1 . .
H H2 0.4894 0.5028 0.9355 0.052 Uiso calc R 1 . .
C C3 0.2351(4) 0.44350(13) 0.8073(4) 0.0409(6) Uani d . 1 . .
C C4 0.1154(4) 0.43065(13) 0.6331(4) 0.0403(6) Uani d . 1 . .
H H4 -0.0030 0.4023 0.6169 0.048 Uiso calc R 1 . .
C C5 0.1682(4) 0.45781(13) 0.4951(3) 0.0371(6) Uani d . 1 . .
C C6 0.0458(4) 0.44352(13) 0.3178(4) 0.0437(6) Uani d . 1 . .
H H6A -0.0788 0.4173 0.3230 0.052 Uiso calc R 1 . .
H H6B 0.1265 0.4136 0.2591 0.052 Uiso calc R 1 . .
C C7 -0.0148(4) 0.51213(14) 0.2155(4) 0.0418(6) Uani d . 1 . .
H H7A -0.1214 0.5364 0.2585 0.050 Uiso calc R 1 . .
H H7B -0.0738 0.4997 0.0964 0.050 Uiso calc R 1 . .
C C8 0.1668(4) 0.56397(12) 0.2240(3) 0.0328(5) Uani d . 1 . .
H H8 0.2664 0.5417 0.1673 0.039 Uiso calc R 1 . .
C C9 0.2742(4) 0.57722(12) 0.4142(3) 0.0332(5) Uani d . 1 . .
H H9 0.1632 0.5932 0.4671 0.040 Uiso calc R 1 . .
C C10 0.3559(4) 0.50534(13) 0.5089(3) 0.0366(6) Uani d . 1 . .
C C11 0.4311(4) 0.63875(13) 0.4440(4) 0.0404(6) Uani d . 1 . .
H H11 0.4551 0.6519 0.5655 0.048 Uiso calc R 1 . .
C C12 0.3482(4) 0.70560(12) 0.3407(3) 0.0392(6) Uani d . 1 . .
H H12A 0.4596 0.7404 0.3542 0.047 Uiso calc R 1 . .
H H12B 0.2406 0.7265 0.3886 0.047 Uiso calc R 1 . .
C C13 0.2592(4) 0.69250(12) 0.1481(3) 0.0337(5) Uani d . 1 . .
C C14 0.0878(4) 0.63452(12) 0.1298(3) 0.0342(5) Uani d . 1 . .
H H14 -0.0177 0.6538 0.1847 0.041 Uiso calc R 1 . .
C C15 -0.0196(5) 0.62098(16) -0.0586(4) 0.0485(7) Uani d . 1 . .
H H15A 0.0780 0.5987 -0.1153 0.058 Uiso calc R 1 . .
H H15B -0.1337 0.5879 -0.0644 0.058 Uiso calc R 1 . .
C C16 -0.1023(5) 0.68968(17) -0.1538(4) 0.0535(7) Uani d . 1 . .
H H16A -0.1490 0.6796 -0.2756 0.064 Uiso calc R 1 . .
H H16B -0.2203 0.7067 -0.1135 0.064 Uiso calc R 1 . .
C C17 0.0599(4) 0.74649(14) -0.1266(4) 0.0415(6) Uani d . 1 . .
C C17A 0.1594(4) 0.76373(13) 0.0615(3) 0.0396(6) Uani d . 1 . .
C C18 0.4297(4) 0.67001(16) 0.0598(4) 0.0453(6) Uani d . 1 . .
H H18A 0.4766 0.6226 0.0963 0.068 Uiso calc R 1 . .
H H18B 0.5437 0.7030 0.0901 0.068 Uiso calc R 1 . .
H H18C 0.3758 0.6704 -0.0625 0.068 Uiso calc R 1 . .
C C19 0.5131(4) 0.46446(16) 0.4290(4) 0.0526(7) Uani d . 1 . .
H H19A 0.5383 0.4178 0.4805 0.079 Uiso calc R 1 . .
H H19B 0.6408 0.4908 0.4493 0.079 Uiso calc R 1 . .
H H19C 0.4575 0.4594 0.3075 0.079 Uiso calc R 1 . .
C C20 0.3116(5) 0.82621(15) 0.0757(4) 0.0559(8) Uani d . 1 . .
H H20A 0.3711 0.8364 0.1946 0.084 Uiso calc R 1 . .
H H20B 0.2395 0.8678 0.0213 0.084 Uiso calc R 1 . .
H H20C 0.4196 0.8136 0.0201 0.084 Uiso calc R 1 . .

loop_
_atom_site_aniso_label
_atom_site_aniso_U_11
_atom_site_aniso_U_22
_atom_site_aniso_U_33
_atom_site_aniso_U_12
_atom_site_aniso_U_13
_atom_site_aniso_U_23
O1 0.0786(14) 0.0499(11) 0.0436(12) -0.0146(10) 0.0255(10) 0.0001(9)
O2 0.0356(9) 0.0403(11) 0.0753(15) -0.0050(8) 0.0104(10) 0.0063(10)
O3 0.0817(14) 0.0535(12) 0.0414(12) -0.0120(11) 0.0181(10) 0.0069(10)
O4 0.0664(12) 0.0407(10) 0.0477(12) 0.0179(9) 0.0239(10) 0.0110(9)
O5 0.0723(15) 0.0808(17) 0.0542(15) -0.0300(13) 0.0177(13) 0.0031(13)
C1 0.0380(13) 0.0372(13) 0.0484(16) -0.0063(11) 0.0014(12) 0.0077(12)
C2 0.0526(15) 0.0356(13) 0.0384(15) -0.0026(11) 0.0040(12) 0.0039(11)
C3 0.0528(14) 0.0294(12) 0.0445(16) 0.0016(11) 0.0195(12) 0.0001(11)
C4 0.0419(13) 0.0328(12) 0.0482(16) -0.0065(10) 0.0147(12) 0.0030(11)
C5 0.0410(12) 0.0267(11) 0.0430(15) -0.0010(10) 0.0091(11) -0.0008(10)
C6 0.0512(14) 0.0335(13) 0.0460(15) -0.0118(11) 0.0111(13) -0.0026(12)
C7 0.0439(14) 0.0387(13) 0.0404(15) -0.0111(11) 0.0053(12) -0.0011(12)
C8 0.0346(12) 0.0295(11) 0.0329(13) -0.0045(9) 0.0055(10) -0.0011(9)
C9 0.0339(11) 0.0309(11) 0.0345(13) -0.0027(9) 0.0079(10) 0.0011(9)
C10 0.0339(12) 0.0348(13) 0.0414(14) -0.0007(10) 0.0098(10) 0.0072(11)
C11 0.0410(13) 0.0378(13) 0.0385(15) -0.0083(10) 0.0017(11) 0.0030(11)
C12 0.0460(13) 0.0309(12) 0.0385(14) -0.0086(10) 0.0056(11) -0.0009(10)
C13 0.0377(12) 0.0283(11) 0.0344(13) -0.0044(9) 0.0073(10) -0.0003(9)
C14 0.0350(12) 0.0332(12) 0.0337(14) -0.0032(9) 0.0069(10) -0.0012(10)
C15 0.0567(16) 0.0434(14) 0.0386(15) -0.0154(13) -0.0024(13) 0.0006(12)
C16 0.0551(15) 0.0609(18) 0.0382(16) -0.0120(14) -0.0014(13) 0.0072(13)
C17 0.0504(14) 0.0373(13) 0.0357(15) 0.0037(11) 0.0082(12) 0.0060(11)
C17A 0.0497(14) 0.0338(13) 0.0365(14) 0.0013(11) 0.0129(12) 0.0019(10)
C18 0.0452(13) 0.0444(14) 0.0498(17) -0.0029(12) 0.0180(12) -0.0005(12)
C19 0.0520(16) 0.0423(15) 0.068(2) 0.0121(13) 0.0239(15) 0.0125(14)
C20 0.075(2) 0.0386(15) 0.0492(18) -0.0124(14) 0.0058(15) 0.0027(13)

loop_
_atom_type_symbol
_atom_type_description
_atom_type_scat_dispersion_real
_atom_type_scat_dispersion_imag
_atom_type_scat_source
C C 0.0033 0.0000 'International Tables Vol C Tables 4.2.6.8 and 6.1.1.4'
H H 0.0000 0.0000 'International Tables Vol C Tables 4.2.6.8 and 6.1.1.4'
O O 0.0106 0.0000 'International Tables Vol C Tables 4.2.6.8 and 6.1.1.4'

loop_
_geom_angle_atom_site_label_1
_geom_angle_atom_site_label_2
_geom_angle_atom_site_label_3
_geom_angle_site_symmetry_1
_geom_angle_site_symmetry_3
_geom_angle
_geom_angle_publ_flag
C11 O2 H2X . . 101(2) ?
C17A O4 H4X . . 108(2) ?
H5Y O5 H5X . . 114(4) ?
C2 C1 C10 . . 124.8(2) ?
C2 C1 H1 . . 117.6 ?
C10 C1 H1 . . 117.6 ?
C1 C2 C3 . . 121.5(3) ?
C1 C2 H2 . . 119.2 ?
C3 C2 H2 . . 119.2 ?
O1 C3 C4 . . 122.3(2) ?
O1 C3 C2 . . 121.3(3) ?
C4 C3 C2 . . 116.3(2) ?
C5 C4 C3 . . 122.8(2) ?
C5 C4 H4 . . 118.6 ?
C3 C4 H4 . . 118.6 ?
C4 C5 C6 . . 122.2(2) ?
C4 C5 C10 . . 122.4(2) ?
C6 C5 C10 . . 115.4(2) ?
C5 C6 C7 . . 112.3(2) ?
C5 C6 H6A . . 109.1 ?
C7 C6 H6A . . 109.1 ?
C5 C6 H6B . . 109.1 ?
C7 C6 H6B . . 109.1 ?
H6A C6 H6B . . 107.9 ?
C6 C7 C8 . . 113.7(2) ?
C6 C7 H7A . . 108.8 ?
C8 C7 H7A . . 108.8 ?
C6 C7 H7B . . 108.8 ?
C8 C7 H7B . . 108.8 ?
H7A C7 H7B . . 107.7 ?
C7 C8 C9 . . 108.5(2) ?
C7 C8 C14 . . 110.02(19) ?
C9 C8 C14 . . 111.72(19) ?
C7 C8 H8 . . 108.8 ?
C9 C8 H8 . . 108.8 ?
C14 C8 H8 . . 108.8 ?
C11 C9 C8 . . 114.3(2) ?
C11 C9 C10 . . 114.83(19) ?
C8 C9 C10 . . 111.49(19) ?
C11 C9 H9 . . 105.0 ?
C8 C9 H9 . . 105.0 ?
C10 C9 H9 . . 105.0 ?
C1 C10 C5 . . 111.9(2) ?
C1 C10 C19 . . 106.4(2) ?
C5 C10 C19 . . 107.8(2) ?
C1 C10 C9 . . 110.3(2) ?
C5 C10 C9 . . 106.31(19) ?
C19 C10 C9 . . 114.1(2) ?
O2 C11 C12 . . 113.2(2) ?
O2 C11 C9 . . 110.6(2) ?
C12 C11 C9 . . 112.6(2) ?
O2 C11 H11 . . 106.7 ?
C12 C11 H11 . . 106.7 ?
C9 C11 H11 . . 106.7 ?
C11 C12 C13 . . 114.8(2) ?
C11 C12 H12A . . 108.6 ?
C13 C12 H12A . . 108.6 ?
C11 C12 H12B . . 108.6 ?
C13 C12 H12B . . 108.6 ?
H12A C12 H12B . . 107.6 ?
C18 C13 C12 . . 111.0(2) ?
C18 C13 C14 . . 111.9(2) ?
C12 C13 C14 . . 107.69(19) ?
C18 C13 C17A . . 107.9(2) ?
C12 C13 C17A . . 109.33(19) ?
C14 C13 C17A . . 108.94(19) ?
C15 C14 C8 . . 111.5(2) ?
C15 C14 C13 . . 111.5(2) ?
C8 C14 C13 . . 113.00(19) ?
C15 C14 H14 . . 106.8 ?
C8 C14 H14 . . 106.8 ?
C13 C14 H14 . . 106.8 ?
C16 C15 C14 . . 112.5(2) ?
C16 C15 H15A . . 109.1 ?
C14 C15 H15A . . 109.1 ?
C16 C15 H15B . . 109.1 ?
C14 C15 H15B . . 109.1 ?
H15A C15 H15B . . 107.8 ?
C17 C16 C15 . . 111.3(2) ?
C17 C16 H16A . . 109.4 ?
C15 C16 H16A . . 109.4 ?
C17 C16 H16B . . 109.4 ?
C15 C16 H16B . . 109.4 ?
H16A C16 H16B . . 108.0 ?
O3 C17 C16 . . 123.0(3) ?
O3 C17 C17A . . 122.1(3) ?
C16 C17 C17A . . 114.9(2) ?
O4 C17A C20 . . 110.1(2) ?
O4 C17A C17 . . 106.6(2) ?
C20 C17A C17 . . 110.9(2) ?
O4 C17A C13 . . 107.5(2) ?
C20 C17A C13 . . 114.2(2) ?
C17 C17A C13 . . 107.2(2) ?
C13 C18 H18A . . 109.5 ?
C13 C18 H18B . . 109.5 ?
H18A C18 H18B . . 109.5 ?
C13 C18 H18C . . 109.5 ?
H18A C18 H18C . . 109.5 ?
H18B C18 H18C . . 109.5 ?
C10 C19 H19A . . 109.5 ?
C10 C19 H19B . . 109.5 ?
H19A C19 H19B . . 109.5 ?
C10 C19 H19C . . 109.5 ?
H19A C19 H19C . . 109.5 ?
H19B C19 H19C . . 109.5 ?
C17A C20 H20A . . 109.5 ?
C17A C20 H20B . . 109.5 ?
H20A C20 H20B . . 109.5 ?
C17A C20 H20C . . 109.5 ?
H20A C20 H20C . . 109.5 ?
H20B C20 H20C . . 109.5 ?

loop_
_geom_bond_atom_site_label_1
_geom_bond_atom_site_label_2
_geom_bond_site_symmetry_2
_geom_bond_distance
_geom_bond_publ_flag
O1 C3 . 1.228(3) ?
O2 C11 . 1.407(3) ?
O2 H2X . 0.821(19) ?
O3 C17 . 1.209(4) ?
O4 C17A . 1.433(3) ?
O4 H4X . 0.810(18) ?
O5 H5Y . 0.86(2) ?
O5 H5X . 0.85(2) ?
C1 C2 . 1.323(4) ?
C1 C10 . 1.489(4) ?
C1 H1 . 0.9300 ?
C2 C3 . 1.454(4) ?
C2 H2 . 0.9300 ?
C3 C4 . 1.452(4) ?
C4 C5 . 1.337(4) ?
C4 H4 . 0.9300 ?
C5 C6 . 1.483(4) ?
C5 C10 . 1.512(3) ?
C6 C7 . 1.521(4) ?
C6 H6A . 0.9700 ?
C6 H6B . 0.9700 ?
C7 C8 . 1.535(3) ?
C7 H7A . 0.9700 ?
C7 H7B . 0.9700 ?
C8 C9 . 1.541(3) ?
C8 C14 . 1.545(3) ?
C8 H8 . 0.9800 ?
C9 C11 . 1.530(3) ?
C9 C10 . 1.571(3) ?
C9 H9 . 0.9800 ?
C10 C19 . 1.549(4) ?
C11 C12 . 1.525(3) ?
C11 H11 . 0.9800 ?
C12 C13 . 1.535(4) ?
C12 H12A . 0.9700 ?
C12 H12B . 0.9700 ?
C13 C18 . 1.531(4) ?
C13 C14 . 1.551(3) ?
C13 C17A . 1.570(3) ?
C14 C15 . 1.530(4) ?
C14 H14 . 0.9800 ?
C15 C16 . 1.524(4) ?
C15 H15A . 0.9700 ?
C15 H15B . 0.9700 ?
C16 C17 . 1.489(4) ?
C16 H16A . 0.9700 ?
C16 H16B . 0.9700 ?
C17 C17A . 1.529(4) ?
C17A C20 . 1.528(4) ?
C18 H18A . 0.9599 ?
C18 H18B . 0.9599 ?
C18 H18C . 0.9599 ?
C19 H19A . 0.9599 ?
C19 H19B . 0.9599 ?
C19 H19C . 0.9599 ?
C20 H20A . 0.9599 ?
C20 H20B . 0.9599 ?
C20 H20C . 0.9599 ?

loop_
_geom_hbond_atom_site_label_D
_geom_hbond_atom_site_label_H
_geom_hbond_atom_site_label_A
_geom_hbond_site_symmetry_A
_geom_hbond_distance_DH
_geom_hbond_distance_HA
_geom_hbond_distance_DA
_geom_hbond_angle_DHA
_geom_hbond_publ_flag
O2 H2X O5 . 0.821(19) 2.00(2) 2.799(3) 166(3) yes
C1 H1 O2 . 0.93 2.72 3.191(3) 112 no
C12 H12A O5 . 0.97 2.52 3.315(4) 139 no
C18 H18A O2 . 0.96 2.53 3.028(4) 112 no
C19 H19B O2 . 0.96 2.34 2.915(4) 118 no
O4 H4X O1 2_556 0.810(18) 1.97(2) 2.758(3) 164(3) y
O5 H5Y O3 1_656 0.86(2) 1.99(2) 2.851(4) 171(4) y
O5 H5X O4 1_655 0.85(2) 1.97(2) 2.811(3) 172(4) y
C16 H16A O5 1_454 0.97 2.64 3.427(4) 138 n
C6 H6A O3 2_545 0.97 2.70 3.297(3) 120 n

loop_
_geom_torsion_atom_site_label_1
_geom_torsion_atom_site_label_2
_geom_torsion_atom_site_label_3
_geom_torsion_atom_site_label_4
_geom_torsion_site_symmetry_1
_geom_torsion_site_symmetry_2
_geom_torsion_site_symmetry_3
_geom_torsion_site_symmetry_4
_geom_torsion
_geom_torsion_publ_flag
C10 C1 C2 C3 . . . . -1.7(4) ?
C1 C2 C3 O1 . . . . 176.9(3) ?
C1 C2 C3 C4 . . . . -2.3(4) ?
O1 C3 C4 C5 . . . . -175.5(3) ?
C2 C3 C4 C5 . . . . 3.7(4) ?
C3 C4 C5 C6 . . . . 179.3(2) ?
C3 C4 C5 C10 . . . . -1.0(4) ?
C4 C5 C6 C7 . . . . 127.3(3) ?
C10 C5 C6 C7 . . . . -52.5(3) ?
C5 C6 C7 C8 . . . . 49.2(3) ?
C6 C7 C8 C9 . . . . -52.6(3) ?
C6 C7 C8 C14 . . . . -175.2(2) ?
C7 C8 C9 C11 . . . . -168.7(2) ?
C14 C8 C9 C11 . . . . -47.2(3) ?
C7 C8 C9 C10 . . . . 59.0(2) ?
C14 C8 C9 C10 . . . . -179.54(19) ?
C2 C1 C10 C5 . . . . 4.1(4) ?
C2 C1 C10 C19 . . . . -113.5(3) ?
C2 C1 C10 C9 . . . . 122.3(3) ?
C4 C5 C10 C1 . . . . -2.7(3) ?
C6 C5 C10 C1 . . . . 177.0(2) ?
C4 C5 C10 C19 . . . . 114.0(3) ?
C6 C5 C10 C19 . . . . -66.2(3) ?
C4 C5 C10 C9 . . . . -123.2(3) ?
C6 C5 C10 C9 . . . . 56.6(3) ?
C11 C9 C10 C1 . . . . 46.5(3) ?
C8 C9 C10 C1 . . . . 178.55(19) ?
C11 C9 C10 C5 . . . . 168.0(2) ?
C8 C9 C10 C5 . . . . -59.9(3) ?
C11 C9 C10 C19 . . . . -73.2(3) ?
C8 C9 C10 C19 . . . . 58.8(3) ?
C8 C9 C11 O2 . . . . -81.9(3) ?
C10 C9 C11 O2 . . . . 48.8(3) ?
C8 C9 C11 C12 . . . . 45.8(3) ?
C10 C9 C11 C12 . . . . 176.5(2) ?
O2 C11 C12 C13 . . . . 74.9(3) ?
C9 C11 C12 C13 . . . . -51.5(3) ?
C11 C12 C13 C18 . . . . -66.8(3) ?
C11 C12 C13 C14 . . . . 56.0(3) ?
C11 C12 C13 C17A . . . . 174.3(2) ?
C7 C8 C14 C15 . . . . -59.1(3) ?
C9 C8 C14 C15 . . . . -179.7(2) ?
C7 C8 C14 C13 . . . . 174.4(2) ?
C9 C8 C14 C13 . . . . 53.8(3) ?
C18 C13 C14 C15 . . . . -61.1(3) ?
C12 C13 C14 C15 . . . . 176.6(2) ?
C17A C13 C14 C15 . . . . 58.1(3) ?
C18 C13 C14 C8 . . . . 65.4(3) ?
C12 C13 C14 C8 . . . . -56.9(3) ?
C17A C13 C14 C8 . . . . -175.36(19) ?
C8 C14 C15 C16 . . . . 179.1(2) ?
C13 C14 C15 C16 . . . . -53.6(3) ?
C14 C15 C16 C17 . . . . 50.2(4) ?
C15 C16 C17 O3 . . . . 124.4(3) ?
C15 C16 C17 C17A . . . . -54.6(4) ?
O3 C17 C17A O4 . . . . 125.0(3) ?
C16 C17 C17A O4 . . . . -56.0(3) ?
O3 C17 C17A C20 . . . . 5.2(4) ?
C16 C17 C17A C20 . . . . -175.8(3) ?
O3 C17 C17A C13 . . . . -120.1(3) ?
C16 C17 C17A C13 . . . . 58.9(3) ?
C18 C13 C17A O4 . . . . 177.4(2) ?
C12 C13 C17A O4 . . . . -61.7(2) ?
C14 C13 C17A O4 . . . . 55.7(3) ?
C18 C13 C17A C20 . . . . -60.2(3) ?
C12 C13 C17A C20 . . . . 60.7(3) ?
C14 C13 C17A C20 . . . . 178.2(2) ?
C18 C13 C17A C17 . . . . 63.1(3) ?
C12 C13 C17A C17 . . . . -176.0(2) ?
C14 C13 C17A C17 . . . . -58.6(3) ?

loop_
_cod_related_entry_id
_cod_related_entry_database
_cod_related_entry_code
1 ChemSpider 30655735
